data_7005000
loop_
_publ_author_name
'Wang, Wen-Zhen'
'Ismayilov, Rayyat Huseyn'
'Lee, Gene-Hsiang'
'Liu, Isiah Po-Chun'
'Yeh, Chen-Yu'
'Peng, Shie-Ming'

_publ_section_title
;
 The nano-scale molecule with the longest delocalized metal-metal
 bonds: linear heptacobalt(II) metal string complexes
 [Co7(micro7-L)4X2].
;
_journal_issue 8
_journal_name_full 'Dalton transactions (Cambridge, England : 2003)'
_journal_page_first 830
_journal_page_last 839
_journal_paper_doi 10.1039/b614661a
_journal_year 2007
_chemical_formula_sum 'C98 H106 Co7 N38 O S2'
_chemical_formula_weight 2308.84
_chemical_name_systematic
;
?
;
_space_group_IT_number 15
_symmetry_cell_setting monoclinic
_symmetry_space_group_name_Hall '-C 2yc'
_symmetry_space_group_name_H-M 'C 1 2/c 1'
_atom_sites_solution_hydrogens geom
_atom_sites_solution_primary direct
_atom_sites_solution_secondary difmap
_audit_creation_method SHELXL-97
_cell_angle_alpha 90.00
_cell_angle_beta 109.727(2)
_cell_angle_gamma 90.00
_cell_formula_units_Z 4
_cell_length_a 30.6410(10)
_cell_length_b 16.2874(6)
_cell_length_c 22.2876(7)
_cell_measurement_reflns_used 2354
_cell_measurement_temperature 150(2)
_cell_measurement_theta_max 25.00
_cell_measurement_theta_min 1.00
_cell_volume 10470.1(6)
_computing_cell_refinement 'Bruker XSCANS'
_computing_data_collection 'Bruker XSCANS'
_computing_data_reduction 'Bruker SHELXTL'
_computing_molecular_graphics 'Bruker SHELXTL'
_computing_publication_material 'Bruker SHELXTL'
_computing_structure_refinement 'SHELXL-97 (Sheldrick, 1997)'
_computing_structure_solution 'SHELXS-97 (Sheldrick, 1990)'
_diffrn_ambient_temperature 150(2)
_diffrn_measured_fraction_theta_full 0.999
_diffrn_measured_fraction_theta_max 0.999
_diffrn_measurement_device_type 'Bruker P4'
_diffrn_measurement_method '\w scans'
_diffrn_radiation_monochromator graphite
_diffrn_radiation_source 'fine-focus sealed tube'
_diffrn_radiation_type MoK\a
_diffrn_radiation_wavelength 0.71073
_diffrn_reflns_av_R_equivalents 0.0980
_diffrn_reflns_av_sigmaI/netI 0.1184
_diffrn_reflns_limit_h_max 36
_diffrn_reflns_limit_h_min -36
_diffrn_reflns_limit_k_max 19
_diffrn_reflns_limit_k_min -19
_diffrn_reflns_limit_l_max 26
_diffrn_reflns_limit_l_min -24
_diffrn_reflns_number 28398
_diffrn_reflns_theta_full 25.00
_diffrn_reflns_theta_max 25.00
_diffrn_reflns_theta_min 1.41
_exptl_absorpt_coefficient_mu 1.188
_exptl_absorpt_correction_T_max 0.955
_exptl_absorpt_correction_T_min 0.713
_exptl_absorpt_correction_type none
_exptl_crystal_colour dark-green
_exptl_crystal_density_diffrn 1.465
_exptl_crystal_density_method 'not measured'
_exptl_crystal_description needle
_exptl_crystal_F_000 4756
_exptl_crystal_size_max 0.27
_exptl_crystal_size_mid 0.10
_exptl_crystal_size_min 0.04
_refine_diff_density_max 1.316
_refine_diff_density_min -0.652
_refine_diff_density_rms 0.259
_refine_ls_extinction_coef 0.00042(8)
_refine_ls_extinction_expression Fc^*^=kFc[1+0.001xFc^2^\l^3^/sin(2\q)]^-1/4^
_refine_ls_extinction_method SHELXL
_refine_ls_goodness_of_fit_ref 1.061
_refine_ls_hydrogen_treatment constr
_refine_ls_matrix_type full
_refine_ls_number_parameters 593
_refine_ls_number_reflns 9230
_refine_ls_number_restraints 19
_refine_ls_restrained_S_all 1.062
_refine_ls_R_factor_all 0.2063
_refine_ls_R_factor_gt 0.0881
_refine_ls_shift/su_max 0.017
_refine_ls_shift/su_mean 0.001
_refine_ls_structure_factor_coef Fsqd
_refine_ls_weighting_details 'calc w=1/[\s^2^(Fo^2^)+(0.1541P)^2^+44.9520P] where P=(Fo^2^+2Fc^2^)/3'
_refine_ls_weighting_scheme calc
_refine_ls_wR_factor_gt 0.2592
_refine_ls_wR_factor_ref 0.3302
_reflns_number_gt 3870
_reflns_number_total 9230
_reflns_threshold_expression >2sigma(I)
_cod_data_source_file b614661a.txt
_cod_data_source_block ic11154
_cod_depositor_comments
;
The following automatic conversions were performed:
'_symmetry_cell_setting' value 'Monoclinic' changed to 'monoclinic'
according to '/home/saulius/struct/CIF-dictionaries/cif_core.dic'
dictionary named 'cif_core.dic' version 2.4.1 from 2010-06-29.

Automatic conversion script
Id: cif_fix_enum 1527 2010-12-29 10:47:43Z saulius 
;
_cod_original_sg_symbol_H-M C2/c
_cod_database_code 7005000

loop_
_symmetry_equiv_pos_as_xyz
'x, y, z'
'-x, y, -z+1/2'
'x+1/2, y+1/2, z'
'-x+1/2, y+1/2, -z+1/2'
'-x, -y, -z'
'x, -y, z-1/2'
'-x+1/2, -y+1/2, -z'
'x+1/2, -y+1/2, z-1/2'

loop_
_atom_site_label
_atom_site_type_symbol
_atom_site_fract_x
_atom_site_fract_y
_atom_site_fract_z
_atom_site_U_iso_or_equiv
_atom_site_adp_type
_atom_site_occupancy
_atom_site_symmetry_multiplicity
_atom_site_calc_flag
_atom_site_refinement_flags
_atom_site_disorder_assembly
_atom_site_disorder_group
Co1 Co -0.28433(4) 0.00129(8) 0.46662(6) 0.0427(4) Uani 1 1 d . . .
Co2 Co -0.35824(4) 0.00311(8) 0.39539(5) 0.0355(4) Uani 1 1 d . . .
Co3 Co -0.43003(4) 0.00561(7) 0.32132(5) 0.0302(4) Uani 1 1 d . . .
Co4 Co -0.5000 0.00676(10) 0.2500 0.0290(4) Uani 1 2 d S . .
S1A S -0.1245(5) 0.0315(9) 0.5816(7) 0.068(4) Uiso 0.25 1 d P . .
S1B S -0.1314(5) 0.0356(10) 0.6081(7) 0.082(5) Uiso 0.25 1 d PD . .
S1C S -0.1247(5) -0.0373(9) 0.5959(7) 0.070(4) Uiso 0.25 1 d P . .
S1D S -0.1361(6) -0.0528(11) 0.6220(9) 0.103(6) Uiso 0.25 1 d P . .
N1 N -0.2649(3) -0.0347(5) 0.3956(3) 0.047(2) Uani 1 1 d . . .
N2 N -0.3351(2) 0.0135(5) 0.3260(3) 0.0372(19) Uani 1 1 d . . .
N3 N -0.4071(2) 0.0561(4) 0.2591(3) 0.0333(18) Uani 1 1 d . . .
N4 N -0.4820(2) 0.0911(4) 0.2017(3) 0.0340(18) Uani 1 1 d . . .
N5 N -0.5595(2) 0.1133(4) 0.1491(3) 0.0355(19) Uani 1 1 d . . .
N6 N -0.6387(3) 0.1206(5) 0.0997(3) 0.0367(19) Uani 1 1 d . . .
N7 N -0.7185(3) 0.1163(5) 0.0585(3) 0.046(2) Uani 1 1 d . . .
N8 N -0.2430(3) -0.0963(6) 0.2909(4) 0.062(3) Uani 1 1 d . . .
N9 N -0.7253(4) 0.2748(7) 0.1036(4) 0.083(3) Uani 1 1 d . . .
N10 N -0.3134(3) 0.0356(5) 0.5294(3) 0.043(2) Uani 1 1 d . . .
N11 N -0.3848(2) -0.0072(4) 0.4606(3) 0.0361(19) Uani 1 1 d . . .
N12 N -0.4542(2) -0.0434(5) 0.3832(3) 0.0332(18) Uani 1 1 d . . .
N13 N -0.5184(2) -0.0763(4) 0.2975(3) 0.0323(18) Uani 1 1 d . . .
N14 N -0.5805(2) -0.1028(4) 0.2068(3) 0.0294(17) Uani 1 1 d . . .
N15 N -0.6414(2) -0.1138(5) 0.1124(3) 0.0372(19) Uani 1 1 d . . .
N16 N -0.7024(2) -0.1119(5) 0.0170(3) 0.043(2) Uani 1 1 d . . .
N17 N -0.3528(3) 0.0920(5) 0.6184(4) 0.057(2) Uani 1 1 d . . .
N18 N -0.6805(3) -0.2701(6) -0.0126(4) 0.065(3) Uani 1 1 d . . .
N19 N -0.2189(3) -0.0006(5) 0.5307(3) 0.043(2) Uani 1 1 d . . .
C1 C -0.2246(3) -0.0772(7) 0.4032(5) 0.055(3) Uani 1 1 d . . .
H1A H -0.2036 -0.0867 0.4450 0.066 Uiso 1 1 calc R . .
C2 C -0.2139(3) -0.1058(7) 0.3528(5) 0.060(3) Uani 1 1 d . . .
H2A H -0.1852 -0.1334 0.3604 0.072 Uiso 1 1 calc R . .
C3 C -0.2811(4) -0.0584(7) 0.2838(4) 0.057(3) Uani 1 1 d . . .
H3A H -0.3024 -0.0536 0.2416 0.069 Uiso 1 1 calc R . .
C4 C -0.2939(3) -0.0234(6) 0.3325(4) 0.045(3) Uani 1 1 d . . .
C5 C -0.3603(3) 0.0530(6) 0.2710(4) 0.040(2) Uani 1 1 d . . .
C6 C -0.3413(4) 0.0910(6) 0.2294(4) 0.053(3) Uani 1 1 d . . .
H6A H -0.3088 0.0903 0.2376 0.064 Uiso 1 1 calc R . .
C7 C -0.3714(3) 0.1303(6) 0.1750(4) 0.052(3) Uani 1 1 d . . .
H7A H -0.3592 0.1565 0.1460 0.062 Uiso 1 1 calc R . .
C8 C -0.4191(3) 0.1308(6) 0.1634(4) 0.042(2) Uani 1 1 d . . .
H8A H -0.4396 0.1547 0.1255 0.050 Uiso 1 1 calc R . .
C9 C -0.4362(3) 0.0963(6) 0.2075(4) 0.036(2) Uani 1 1 d . . .
C10 C -0.5156(3) 0.1434(6) 0.1656(4) 0.036(2) Uani 1 1 d . . .
C11 C -0.5079(3) 0.2233(6) 0.1505(4) 0.044(3) Uani 1 1 d . . .
H11A H -0.4775 0.2459 0.1648 0.053 Uiso 1 1 calc R . .
C12 C -0.5452(4) 0.2696(7) 0.1141(5) 0.061(3) Uani 1 1 d . . .
H12A H -0.5402 0.3241 0.1027 0.073 Uiso 1 1 calc R . .
C13 C -0.5899(3) 0.2380(7) 0.0940(4) 0.052(3) Uani 1 1 d . . .
H13A H -0.6152 0.2691 0.0671 0.062 Uiso 1 1 calc R . .
C14 C -0.5968(3) 0.1593(6) 0.1142(4) 0.036(2) Uani 1 1 d . . .
C15 C -0.6798(3) 0.1615(7) 0.0891(4) 0.048(3) Uani 1 1 d . . .
C16 C -0.6844(4) 0.2406(7) 0.1111(4) 0.058(3) Uani 1 1 d . . .
H16A H -0.6571 0.2711 0.1322 0.069 Uiso 1 1 calc R . .
C17 C -0.7631(4) 0.2294(8) 0.0727(5) 0.075(4) Uani 1 1 d . . .
H17A H -0.7930 0.2522 0.0660 0.090 Uiso 1 1 calc R . .
C18 C -0.7600(3) 0.1530(8) 0.0511(5) 0.061(3) Uani 1 1 d . . .
H18A H -0.7878 0.1237 0.0299 0.073 Uiso 1 1 calc R . .
C19 C -0.2884(3) 0.0731(7) 0.5841(4) 0.052(3) Uani 1 1 d . . .
H19A H -0.2561 0.0807 0.5928 0.062 Uiso 1 1 calc R . .
C20 C -0.3070(4) 0.1000(7) 0.6267(5) 0.061(3) Uani 1 1 d . . .
H20A H -0.2874 0.1258 0.6643 0.074 Uiso 1 1 calc R . .
C21 C -0.3772(3) 0.0556(6) 0.5652(4) 0.053(3) Uani 1 1 d . . .
H21A H -0.4095 0.0492 0.5572 0.063 Uiso 1 1 calc R . .
C22 C -0.3596(3) 0.0251(6) 0.5192(4) 0.041(2) Uani 1 1 d . . .
C23 C -0.4286(3) -0.0417(5) 0.4471(4) 0.034(2) Uani 1 1 d . . .
C24 C -0.4451(3) -0.0794(6) 0.4902(4) 0.045(3) Uani 1 1 d . . .
H24A H -0.4263 -0.0822 0.5339 0.054 Uiso 1 1 calc R . .
C25 C -0.4889(3) -0.1132(6) 0.4700(4) 0.044(2) Uani 1 1 d . . .
H25A H -0.5013 -0.1368 0.4999 0.053 Uiso 1 1 calc R . .
C26 C -0.5148(3) -0.1124(5) 0.4056(4) 0.036(2) Uani 1 1 d . . .
H26A H -0.5454 -0.1337 0.3912 0.043 Uiso 1 1 calc R . .
C27 C -0.4961(3) -0.0807(5) 0.3625(4) 0.031(2) Uani 1 1 d . . .
C28 C -0.5521(3) -0.1302(5) 0.2645(4) 0.031(2) Uani 1 1 d . . .
C29 C -0.5566(3) -0.2104(6) 0.2836(4) 0.037(2) Uani 1 1 d . . .
H29A H -0.5358 -0.2312 0.3226 0.044 Uiso 1 1 calc R . .
C30 C -0.5920(3) -0.2592(6) 0.2445(5) 0.052(3) Uani 1 1 d . . .
H30A H -0.5953 -0.3138 0.2573 0.062 Uiso 1 1 calc R . .
C31 C -0.6225(3) -0.2300(6) 0.1871(4) 0.048(3) Uani 1 1 d . . .
H31A H -0.6477 -0.2627 0.1615 0.058 Uiso 1 1 calc R . .
C32 C -0.6150(3) -0.1509(6) 0.1682(4) 0.039(2) Uani 1 1 d . . .
C33 C -0.6676(3) -0.1559(6) 0.0588(4) 0.040(2) Uani 1 1 d . . .
C34 C -0.6580(3) -0.2354(7) 0.0418(5) 0.055(3) Uani 1 1 d . . .
H34A H -0.6338 -0.2655 0.0718 0.066 Uiso 1 1 calc R . .
C35 C -0.7163(4) -0.2257(8) -0.0536(5) 0.065(3) Uani 1 1 d . . .
H35A H -0.7346 -0.2492 -0.0931 0.078 Uiso 1 1 calc R . .
C36 C -0.7259(3) -0.1500(7) -0.0388(4) 0.057(3) Uani 1 1 d . . .
H36A H -0.7505 -0.1211 -0.0690 0.068 Uiso 1 1 calc R . .
C37 C -0.1833(9) 0.0191(16) 0.5583(11) 0.056(7) Uiso 0.50 1 d P . .
C37' C -0.1826(10) -0.0232(17) 0.5605(12) 0.065(8) Uiso 0.50 1 d P . .
C38 C -0.0624(7) -0.1755(9) 0.4760(10) 0.200 Uiso 1 1 d D . .
H38A H -0.0352 -0.2020 0.5065 0.300 Uiso 1 1 calc R . .
H38B H -0.0741 -0.2094 0.4376 0.300 Uiso 1 1 calc R . .
H38C H -0.0866 -0.1695 0.4954 0.300 Uiso 1 1 calc R . .
C39 C -0.0491(6) -0.0922(9) 0.4586(11) 0.200 Uiso 1 1 d D . .
H39A H -0.0422 -0.0955 0.4183 0.240 Uiso 1 1 calc R . .
H39B H -0.0211 -0.0719 0.4925 0.240 Uiso 1 1 calc R . .
C40 C -0.0897(5) -0.0340(8) 0.4506(11) 0.200 Uiso 1 1 d D . .
H40A H -0.1158 -0.0479 0.4116 0.240 Uiso 1 1 calc R . .
H40B H -0.1004 -0.0384 0.4877 0.240 Uiso 1 1 calc R . .
C41 C -0.0725(6) 0.0521(8) 0.4458(11) 0.200 Uiso 1 1 d D . .
H41A H -0.0455 0.0645 0.4842 0.240 Uiso 1 1 calc R . .
H41B H -0.0625 0.0562 0.4081 0.240 Uiso 1 1 calc R . .
C42 C -0.1106(6) 0.1127(9) 0.4401(11) 0.200 Uiso 1 1 d D . .
H42A H -0.1203 0.1093 0.4782 0.240 Uiso 1 1 calc R . .
H42B H -0.1378 0.1001 0.4020 0.240 Uiso 1 1 calc R . .
C43 C -0.0928(6) 0.1976(8) 0.4346(10) 0.200 Uiso 1 1 d D . .
H43A H -0.1185 0.2370 0.4251 0.300 Uiso 1 1 calc R . .
H43B H -0.0797 0.1985 0.4002 0.300 Uiso 1 1 calc R . .
H43C H -0.0688 0.2126 0.4748 0.300 Uiso 1 1 calc R . .
C44 C -0.2293(7) -0.1851(10) 0.7306(9) 0.200 Uiso 1 1 d D . .
H44A H -0.2345 -0.2269 0.7591 0.300 Uiso 1 1 calc R . .
H44B H -0.2136 -0.2102 0.7035 0.300 Uiso 1 1 calc R . .
H44C H -0.2591 -0.1624 0.7039 0.300 Uiso 1 1 calc R . .
C45 C -0.2001(7) -0.1187(11) 0.7689(7) 0.200 Uiso 1 1 d D . .
H45A H -0.1705 -0.1422 0.7974 0.240 Uiso 1 1 calc R . .
H45B H -0.2162 -0.0930 0.7959 0.240 Uiso 1 1 calc R . .
C46 C -0.1899(7) -0.0547(10) 0.7274(8) 0.200 Uiso 1 1 d D . .
H46A H -0.2178 -0.0203 0.7080 0.240 Uiso 1 1 calc R . .
H46B H -0.1820 -0.0814 0.6926 0.240 Uiso 1 1 calc R . .
C47 C -0.1502(6) -0.0016(10) 0.7661(9) 0.200 Uiso 1 1 d D . .
H47A H -0.1510 0.0041 0.8099 0.240 Uiso 1 1 calc R . .
H47B H -0.1205 -0.0281 0.7689 0.240 Uiso 1 1 calc R . .
C48 C -0.1527(6) 0.0811(9) 0.7368(7) 0.200 Uiso 1 1 d D . .
H48A H -0.1806 0.1101 0.7386 0.240 Uiso 1 1 calc R . .
H48B H -0.1556 0.0751 0.6914 0.240 Uiso 1 1 calc R . .
C49 C -0.1105(6) 0.1312(10) 0.7706(9) 0.200 Uiso 1 1 d D . .
H49A H -0.1114 0.1826 0.7473 0.300 Uiso 1 1 calc R . .
H49B H -0.0827 0.1002 0.7726 0.300 Uiso 1 1 calc R . .
H49C H -0.1099 0.1435 0.8139 0.300 Uiso 1 1 calc R . .
O1 O 0.0000 -0.040(3) 0.7500 0.200 Uiso 0.50 2 d SP A 1
H1B H -0.0168 -0.0046 0.7179 0.300 Uiso 0.50 1 d PR A 1
O2 O -0.0122(19) -0.088(4) 0.669(3) 0.200 Uiso 0.25 1 d P B 2
H2B H -0.0155 -0.0432 0.6492 0.300 Uiso 0.25 1 d PR B 2
H2C H -0.0297 -0.1176 0.6390 0.300 Uiso 0.25 1 d PR B 2

loop_
_atom_site_aniso_label
_atom_site_aniso_U_11
_atom_site_aniso_U_22
_atom_site_aniso_U_33
_atom_site_aniso_U_23
_atom_site_aniso_U_13
_atom_site_aniso_U_12
Co1 0.0326(8) 0.0638(10) 0.0283(7) 0.0050(6) 0.0057(6) -0.0064(7)
Co2 0.0299(7) 0.0504(9) 0.0241(7) 0.0030(6) 0.0063(5) -0.0025(6)
Co3 0.0285(7) 0.0384(8) 0.0224(6) 0.0013(6) 0.0067(5) -0.0010(6)
Co4 0.0277(9) 0.0347(11) 0.0227(8) 0.000 0.0060(7) 0.000
N1 0.037(5) 0.068(6) 0.034(4) 0.008(4) 0.010(4) -0.005(4)
N2 0.030(4) 0.061(6) 0.017(4) 0.005(4) 0.004(3) -0.004(4)
N3 0.033(4) 0.041(5) 0.025(4) 0.001(4) 0.009(3) -0.008(4)
N4 0.031(4) 0.045(5) 0.027(4) 0.006(4) 0.011(3) 0.005(4)
N5 0.040(5) 0.038(5) 0.023(4) 0.000(3) 0.004(4) 0.001(4)
N6 0.039(5) 0.046(5) 0.022(4) 0.001(4) 0.006(3) 0.004(4)
N7 0.032(5) 0.075(6) 0.029(4) 0.001(4) 0.009(4) 0.013(5)
N8 0.047(5) 0.096(8) 0.044(5) 0.012(5) 0.018(5) 0.028(5)
N9 0.066(7) 0.102(8) 0.058(6) -0.029(6) -0.011(5) 0.035(7)
N10 0.041(5) 0.063(6) 0.024(4) 0.008(4) 0.008(4) -0.012(4)
N11 0.033(4) 0.050(5) 0.021(4) 0.004(4) 0.003(3) -0.007(4)
N12 0.031(4) 0.045(5) 0.024(4) 0.005(4) 0.010(3) 0.005(4)
N13 0.034(4) 0.036(5) 0.028(4) 0.000(3) 0.011(4) 0.000(4)
N14 0.025(4) 0.033(4) 0.028(4) -0.001(3) 0.007(3) -0.005(3)
N15 0.031(4) 0.046(5) 0.032(4) -0.008(4) 0.008(4) 0.003(4)
N16 0.027(4) 0.068(6) 0.031(4) -0.012(4) 0.004(4) -0.002(4)
N17 0.067(6) 0.066(6) 0.033(5) -0.009(4) 0.011(4) -0.019(5)
N18 0.058(6) 0.072(7) 0.057(6) -0.033(5) 0.006(5) -0.005(5)
N19 0.029(4) 0.064(6) 0.031(4) 0.008(4) 0.005(4) -0.008(4)
C1 0.031(6) 0.076(8) 0.054(7) 0.016(6) 0.009(5) 0.007(5)
C2 0.041(6) 0.094(9) 0.051(7) 0.010(6) 0.022(6) 0.019(6)
C3 0.051(7) 0.099(9) 0.021(5) 0.002(5) 0.011(5) 0.017(6)
C4 0.028(5) 0.064(7) 0.036(5) 0.010(5) 0.004(4) -0.001(5)
C5 0.036(6) 0.055(7) 0.031(5) -0.009(5) 0.014(5) -0.010(5)
C6 0.049(6) 0.070(8) 0.040(6) -0.001(5) 0.014(5) -0.020(6)
C7 0.054(7) 0.063(7) 0.043(6) 0.008(5) 0.023(5) -0.008(6)
C8 0.044(6) 0.055(7) 0.027(5) 0.007(5) 0.010(4) 0.002(5)
C9 0.040(6) 0.042(6) 0.022(5) -0.008(4) 0.005(4) -0.005(5)
C10 0.037(6) 0.045(6) 0.023(5) 0.006(5) 0.008(4) -0.007(5)
C11 0.037(6) 0.049(7) 0.034(5) 0.013(5) -0.004(5) 0.004(5)
C12 0.064(8) 0.056(7) 0.060(7) -0.003(6) 0.018(6) -0.015(6)
C13 0.047(7) 0.059(7) 0.045(6) 0.011(6) 0.009(5) 0.009(6)
C14 0.036(6) 0.044(6) 0.025(5) 0.005(5) 0.006(4) 0.005(5)
C15 0.046(7) 0.063(8) 0.028(5) 0.001(5) 0.002(5) 0.019(6)
C16 0.054(7) 0.067(8) 0.043(6) -0.002(6) 0.004(5) 0.024(6)
C17 0.056(8) 0.093(10) 0.059(7) -0.027(7) -0.002(6) 0.035(7)
C18 0.039(7) 0.093(10) 0.042(6) -0.021(6) 0.002(5) 0.013(6)
C19 0.039(6) 0.084(8) 0.022(5) 0.003(5) -0.003(5) -0.016(6)
C20 0.052(7) 0.087(9) 0.038(6) 0.000(6) 0.005(6) -0.027(6)
C21 0.044(6) 0.073(8) 0.040(6) -0.009(6) 0.014(5) -0.019(6)
C22 0.037(6) 0.048(6) 0.035(5) 0.010(5) 0.010(5) 0.000(5)
C23 0.035(5) 0.033(6) 0.034(5) 0.001(4) 0.013(4) 0.007(4)
C24 0.039(6) 0.062(7) 0.029(5) 0.001(5) 0.007(5) -0.002(5)
C25 0.050(6) 0.055(7) 0.032(5) 0.007(5) 0.020(5) -0.001(5)
C26 0.030(5) 0.047(6) 0.031(5) 0.003(5) 0.010(4) -0.004(4)
C27 0.027(5) 0.042(6) 0.021(4) 0.000(4) 0.004(4) 0.004(4)
C28 0.026(5) 0.037(6) 0.033(5) -0.001(4) 0.011(4) -0.002(4)
C29 0.035(5) 0.042(6) 0.031(5) -0.007(5) 0.008(4) -0.006(5)
C30 0.062(7) 0.048(7) 0.053(6) 0.002(5) 0.029(6) -0.009(6)
C31 0.043(6) 0.053(7) 0.039(6) 0.004(5) 0.000(5) -0.013(5)
C32 0.034(6) 0.057(7) 0.028(5) -0.005(5) 0.012(5) -0.004(5)
C33 0.033(6) 0.051(7) 0.034(5) -0.008(5) 0.008(5) -0.008(5)
C34 0.051(7) 0.068(8) 0.042(6) -0.012(6) 0.011(5) 0.002(6)
C35 0.045(7) 0.080(9) 0.058(7) -0.032(7) 0.003(6) 0.004(7)
C36 0.042(6) 0.087(9) 0.034(6) -0.010(6) 0.002(5) 0.005(6)

loop_
_atom_type_symbol
_atom_type_description
_atom_type_scat_dispersion_real
_atom_type_scat_dispersion_imag
_atom_type_scat_source
C C 0.0033 0.0016 'International Tables Vol C Tables 4.2.6.8 and 6.1.1.4'
H H 0.0000 0.0000 'International Tables Vol C Tables 4.2.6.8 and 6.1.1.4'
N N 0.0061 0.0033 'International Tables Vol C Tables 4.2.6.8 and 6.1.1.4'
S S 0.1246 0.1234 'International Tables Vol C Tables 4.2.6.8 and 6.1.1.4'
Co Co 0.3494 0.9721 'International Tables Vol C Tables 4.2.6.8 and 6.1.1.4'
O O 0.0106 0.0060 'International Tables Vol C Tables 4.2.6.8 and 6.1.1.4'

loop_
_geom_angle_atom_site_label_1
_geom_angle_atom_site_label_2
_geom_angle_atom_site_label_3
_geom_angle
_geom_angle_site_symmetry_1
_geom_angle_site_symmetry_3
_geom_angle_publ_flag
N16 Co1 N1 90.4(3) 2_455 . ?
N16 Co1 N7 170.8(3) 2_455 2_455 ?
N1 Co1 N7 90.0(3) . 2_455 ?
N16 Co1 N10 87.9(3) 2_455 . ?
N1 Co1 N10 171.4(3) . . ?
N7 Co1 N10 90.3(3) 2_455 . ?
N16 Co1 N19 94.2(3) 2_455 . ?
N1 Co1 N19 93.8(3) . . ?
N7 Co1 N19 95.0(3) 2_455 . ?
N10 Co1 N19 94.7(3) . . ?
N16 Co1 Co2 85.5(2) 2_455 . ?
N1 Co1 Co2 86.7(2) . . ?
N7 Co1 Co2 85.4(2) 2_455 . ?
N10 Co1 Co2 84.8(2) . . ?
N19 Co1 Co2 179.4(2) . . ?
N11 Co2 N15 89.5(3) . 2_455 ?
N11 Co2 N2 176.7(3) . . ?
N15 Co2 N2 90.4(3) 2_455 . ?
N11 Co2 N6 90.2(3) . 2_455 ?
N15 Co2 N6 177.0(3) 2_455 2_455 ?
N2 Co2 N6 89.8(3) . 2_455 ?
N11 Co2 Co3 89.9(2) . . ?
N15 Co2 Co3 88.7(2) 2_455 . ?
N2 Co2 Co3 86.8(2) . . ?
N6 Co2 Co3 88.3(2) 2_455 . ?
N11 Co2 Co1 92.7(2) . . ?
N15 Co2 Co1 91.3(2) 2_455 . ?
N2 Co2 Co1 90.7(2) . . ?
N6 Co2 Co1 91.7(2) 2_455 . ?
Co3 Co2 Co1 177.41(7) . . ?
N14 Co3 N3 90.9(3) 2_455 . ?
N14 Co3 N5 179.0(3) 2_455 2_455 ?
N3 Co3 N5 90.0(3) . 2_455 ?
N14 Co3 N12 90.0(3) 2_455 . ?
N3 Co3 N12 178.7(3) . . ?
N5 Co3 N12 89.1(3) 2_455 . ?
N14 Co3 Co4 90.11(19) 2_455 . ?
N3 Co3 Co4 88.9(2) . . ?
N5 Co3 Co4 90.3(2) 2_455 . ?
N12 Co3 Co4 90.3(2) . . ?
N14 Co3 Co2 89.59(19) 2_455 . ?
N3 Co3 Co2 91.8(2) . . ?
N5 Co3 Co2 90.0(2) 2_455 . ?
N12 Co3 Co2 89.1(2) . . ?
Co4 Co3 Co2 179.29(8) . . ?
N13 Co4 N13 90.2(4) . 2_455 ?
N13 Co4 N4 90.1(3) . 2_455 ?
N13 Co4 N4 179.4(3) 2_455 2_455 ?
N13 Co4 N4 179.4(3) . . ?
N13 Co4 N4 90.1(3) 2_455 . ?
N4 Co4 N4 89.7(4) 2_455 . ?
N13 Co4 Co3 89.8(2) . 2_455 ?
N13 Co4 Co3 89.5(2) 2_455 2_455 ?
N4 Co4 Co3 91.0(2) 2_455 2_455 ?
N4 Co4 Co3 89.7(2) . 2_455 ?
N13 Co4 Co3 89.5(2) . . ?
N13 Co4 Co3 89.8(2) 2_455 . ?
N4 Co4 Co3 89.7(2) 2_455 . ?
N4 Co4 Co3 91.0(2) . . ?
Co3 Co4 Co3 179.02(11) 2_455 . ?
S1B S1A S1C 80(2) . . ?
S1B S1A C37 71(2) . . ?
S1C S1A C37 82.4(14) . . ?
S1B S1A S1D 58(2) . . ?
S1C S1A S1D 23.2(10) . . ?
C37 S1A S1D 71.7(12) . . ?
S1B S1A C37' 74(2) . . ?
S1C S1A C37' 61.8(12) . . ?
C37 S1A C37' 21.2(11) . . ?
S1D S1A C37' 54.6(10) . . ?
S1A S1B S1C 66.7(19) . . ?
S1A S1B S1D 99(2) . . ?
S1C S1B S1D 33.1(9) . . ?
S1A S1B C37 85(2) . . ?
S1C S1B C37 83.6(13) . . ?
S1D S1B C37 80.8(13) . . ?
S1A S1B C37' 85(2) . . ?
S1C S1B C37' 63.3(12) . . ?
S1D S1B C37' 59.5(12) . . ?
C37 S1B C37' 21.9(12) . . ?
S1D S1C S1A 123(2) . . ?
S1D S1C S1B 90(2) . . ?
S1A S1C S1B 33.2(10) . . ?
S1D S1C C37' 74.8(19) . . ?
S1A S1C C37' 81.0(14) . . ?
S1B S1C C37' 75.5(13) . . ?
S1D S1C C37 84.1(19) . . ?
S1A S1C C37 61.0(12) . . ?
S1B S1C C37 56.4(11) . . ?
C37' S1C C37 20.6(11) . . ?
S1C S1D S1B 57.0(17) . . ?
S1C S1D C37' 77.3(19) . . ?
S1B S1D C37' 70.6(13) . . ?
S1C S1D S1A 34.3(16) . . ?
S1B S1D S1A 23.2(7) . . ?
C37' S1D S1A 67.5(12) . . ?
S1C S1D C37 72.3(19) . . ?
S1B S1D C37 52.5(10) . . ?
C37' S1D C37 18.7(12) . . ?
S1A S1D C37 53.4(10) . . ?
C1 N1 C4 115.4(8) . . ?
C1 N1 Co1 123.8(6) . . ?
C4 N1 Co1 120.7(6) . . ?
C4 N2 C5 121.8(7) . . ?
C4 N2 Co2 117.3(6) . . ?
C5 N2 Co2 120.9(6) . . ?
C9 N3 C5 121.7(8) . . ?
C9 N3 Co3 121.1(6) . . ?
C5 N3 Co3 117.1(6) . . ?
C9 N4 C10 124.2(7) . . ?
C9 N4 Co4 117.8(6) . . ?
C10 N4 Co4 118.0(6) . . ?
C10 N5 C14 121.1(8) . . ?
C10 N5 Co3 119.7(6) . 2_455 ?
C14 N5 Co3 119.1(6) . 2_455 ?
C14 N6 C15 123.4(8) . . ?
C14 N6 Co2 120.3(6) . 2_455 ?
C15 N6 Co2 115.8(7) . 2_455 ?
C15 N7 C18 116.1(9) . . ?
C15 N7 Co1 122.8(6) . 2_455 ?
C18 N7 Co1 120.9(7) . 2_455 ?
C3 N8 C2 115.7(9) . . ?
C16 N9 C17 116.5(10) . . ?
C19 N10 C22 116.6(8) . . ?
C19 N10 Co1 120.9(7) . . ?
C22 N10 Co1 122.5(6) . . ?
C22 N11 C23 123.4(7) . . ?
C22 N11 Co2 116.4(6) . . ?
C23 N11 Co2 120.1(5) . . ?
C27 N12 C23 120.3(7) . . ?
C27 N12 Co3 119.2(5) . . ?
C23 N12 Co3 120.5(6) . . ?
C28 N13 C27 123.3(7) . . ?
C28 N13 Co4 117.8(5) . . ?
C27 N13 Co4 118.8(6) . . ?
C32 N14 C28 121.5(8) . . ?
C32 N14 Co3 119.8(6) . 2_455 ?
C28 N14 Co3 118.7(6) . 2_455 ?
C33 N15 C32 124.1(8) . . ?
C33 N15 Co2 115.7(6) . 2_455 ?
C32 N15 Co2 120.1(6) . 2_455 ?
C33 N16 C36 115.8(9) . . ?
C33 N16 Co1 122.5(6) . 2_455 ?
C36 N16 Co1 121.6(7) . 2_455 ?
C21 N17 C20 114.4(9) . . ?
C34 N18 C35 116.2(10) . . ?
C37 N19 C37' 35.7(16) . . ?
C37 N19 Co1 160.5(16) . . ?
C37' N19 Co1 161.1(16) . . ?
C2 C1 N1 122.0(9) . . ?
C1 C2 N8 122.5(9) . . ?
N8 C3 C4 125.7(9) . . ?
N2 C4 C3 126.3(8) . . ?
N2 C4 N1 114.6(8) . . ?
C3 C4 N1 118.7(9) . . ?
N2 C5 N3 115.4(8) . . ?
N2 C5 C6 124.6(8) . . ?
N3 C5 C6 119.9(8) . . ?
C5 C6 C7 118.5(9) . . ?
C8 C7 C6 120.1(9) . . ?
C9 C8 C7 119.5(8) . . ?
N3 C9 N4 114.2(8) . . ?
N3 C9 C8 119.9(8) . . ?
N4 C9 C8 125.6(8) . . ?
N5 C10 N4 114.4(8) . . ?
N5 C10 C11 120.5(8) . . ?
N4 C10 C11 124.9(8) . . ?
C10 C11 C12 118.7(9) . . ?
C13 C12 C11 121.3(10) . . ?
C12 C13 C14 118.4(9) . . ?
N6 C14 N5 114.8(8) . . ?
N6 C14 C13 125.3(8) . . ?
N5 C14 C13 119.8(8) . . ?
N7 C15 N6 114.5(9) . . ?
N7 C15 C16 119.8(9) . . ?
N6 C15 C16 125.5(9) . . ?
N9 C16 C15 122.9(10) . . ?
C18 C17 N9 122.3(10) . . ?
C17 C18 N7 122.5(10) . . ?
C20 C19 N10 122.9(9) . . ?
C19 C20 N17 122.8(9) . . ?
N17 C21 C22 125.5(9) . . ?
N10 C22 N11 115.0(8) . . ?
N10 C22 C21 117.8(8) . . ?
N11 C22 C21 126.8(8) . . ?
C24 C23 N12 120.1(8) . . ?
C24 C23 N11 125.9(8) . . ?
N12 C23 N11 113.7(7) . . ?
C23 C24 C25 119.9(8) . . ?
C24 C25 C26 119.1(8) . . ?
C27 C26 C25 120.0(8) . . ?
N12 C27 C26 120.1(7) . . ?
N12 C27 N13 114.3(7) . . ?
C26 C27 N13 125.2(8) . . ?
N14 C28 N13 115.1(8) . . ?
N14 C28 C29 119.7(8) . . ?
N13 C28 C29 125.0(7) . . ?
C30 C29 C28 118.9(8) . . ?
C29 C30 C31 121.4(9) . . ?
C30 C31 C32 117.6(9) . . ?
N14 C32 N15 114.6(8) . . ?
N14 C32 C31 120.7(8) . . ?
N15 C32 C31 124.7(8) . . ?
N16 C33 N15 115.1(9) . . ?
N16 C33 C34 119.3(8) . . ?
N15 C33 C34 125.3(8) . . ?
N18 C34 C33 123.8(10) . . ?
C36 C35 N18 121.0(9) . . ?
C35 C36 N16 123.8(10) . . ?
C37' C37 N19 75(4) . . ?
C37' C37 S1B 97(4) . . ?
N19 C37 S1B 170(2) . . ?
C37' C37 S1A 95(4) . . ?
N19 C37 S1A 161(2) . . ?
S1B C37 S1A 23.9(7) . . ?
C37' C37 S1C 60(4) . . ?
N19 C37 S1C 134(2) . . ?
S1B C37 S1C 39.9(9) . . ?
S1A C37 S1C 36.6(8) . . ?
C37' C37 S1D 51(3) . . ?
N19 C37 S1D 124(2) . . ?
S1B C37 S1D 46.7(10) . . ?
S1A C37 S1D 54.9(11) . . ?
S1C C37 S1D 23.6(6) . . ?
C37 C37' N19 69(3) . . ?
C37 C37' S1D 110(4) . . ?
N19 C37' S1D 163(2) . . ?
C37 C37' S1C 100(4) . . ?
N19 C37' S1C 166(2) . . ?
S1D C37' S1C 27.9(8) . . ?
C37 C37' S1B 61(4) . . ?
N19 C37' S1B 130(2) . . ?
S1D C37' S1B 49.9(11) . . ?
S1C C37' S1B 41.2(9) . . ?
C37 C37' S1A 63(4) . . ?
N19 C37' S1A 129(2) . . ?
S1D C37' S1A 57.8(12) . . ?
S1C C37' S1A 37.2(8) . . ?
S1B C37' S1A 21.3(6) . . ?
C38 C39 C40 108.1(9) . . ?
C41 C40 C39 107.1(9) . . ?
C42 C41 C40 109.6(9) . . ?
C41 C42 C43 108.6(9) . . ?
C44 C45 C46 111.4(9) . . ?
C45 C46 C47 110.0(9) . . ?
C48 C47 C46 110.9(9) . . ?
C47 C48 C49 111.3(9) . . ?

loop_
_geom_bond_atom_site_label_1
_geom_bond_atom_site_label_2
_geom_bond_distance
_geom_bond_site_symmetry_2
_geom_bond_publ_flag
Co1 N16 1.948(8) 2_455 ?
Co1 N1 1.959(8) . ?
Co1 N7 1.965(8) 2_455 ?
Co1 N10 1.976(8) . ?
Co1 N19 2.032(7) . ?
Co1 Co2 2.2855(15) . ?
Co2 N11 1.897(7) . ?
Co2 N15 1.912(8) 2_455 ?
Co2 N2 1.915(7) . ?
Co2 N6 1.921(8) 2_455 ?
Co2 Co3 2.2614(14) . ?
Co3 N14 1.938(7) 2_455 ?
Co3 N3 1.936(7) . ?
Co3 N5 1.938(7) 2_455 ?
Co3 N12 1.943(7) . ?
Co3 Co4 2.1960(10) . ?
Co4 N13 1.917(7) . ?
Co4 N13 1.917(7) 2_455 ?
Co4 N4 1.938(7) 2_455 ?
Co4 N4 1.938(7) . ?
Co4 Co3 2.1960(10) 2_455 ?
S1A S1B 0.695(17) . ?
S1A S1C 1.165(18) . ?
S1A C37 1.71(3) . ?
S1A S1D 1.74(2) . ?
S1A C37' 1.90(3) . ?
S1B S1C 1.25(2) . ?
S1B S1D 1.49(2) . ?
S1B C37 1.62(3) . ?
S1B C37' 1.84(3) . ?
S1C S1D 0.814(19) . ?
S1C C37' 1.70(3) . ?
S1C C37 1.94(3) . ?
S1D C37' 1.68(3) . ?
S1D C37 2.02(3) . ?
N1 C1 1.377(12) . ?
N1 C4 1.398(11) . ?
N2 C4 1.360(11) . ?
N2 C5 1.368(11) . ?
N3 C9 1.363(10) . ?
N3 C5 1.368(10) . ?
N4 C9 1.367(10) . ?
N4 C10 1.368(10) . ?
N5 C10 1.362(10) . ?
N5 C14 1.368(10) . ?
N5 Co3 1.938(7) 2_455 ?
N6 C14 1.368(11) . ?
N6 C15 1.373(11) . ?
N6 Co2 1.921(8) 2_455 ?
N7 C15 1.367(12) . ?
N7 C18 1.364(11) . ?
N7 Co1 1.965(8) 2_455 ?
N8 C3 1.282(11) . ?
N8 C2 1.376(12) . ?
N9 C16 1.328(12) . ?
N9 C17 1.352(14) . ?
N10 C19 1.349(11) . ?
N10 C22 1.365(11) . ?
N11 C22 1.377(11) . ?
N11 C23 1.393(11) . ?
N12 C27 1.353(10) . ?
N12 C23 1.375(10) . ?
N13 C28 1.363(10) . ?
N13 C27 1.380(10) . ?
N14 C32 1.362(10) . ?
N14 C28 1.362(10) . ?
N14 Co3 1.938(7) 2_455 ?
N15 C33 1.376(10) . ?
N15 C32 1.374(11) . ?
N15 Co2 1.912(8) 2_455 ?
N16 C33 1.359(11) . ?
N16 C36 1.360(11) . ?
N16 Co1 1.948(8) 2_455 ?
N17 C21 1.310(11) . ?
N17 C20 1.358(12) . ?
N18 C34 1.306(11) . ?
N18 C35 1.374(12) . ?
N19 C37 1.10(3) . ?
N19 C37' 1.15(3) . ?
C1 C2 1.355(13) . ?
C3 C4 1.395(13) . ?
C5 C6 1.395(12) . ?
C6 C7 1.405(13) . ?
C7 C8 1.396(12) . ?
C8 C9 1.379(12) . ?
C10 C11 1.385(12) . ?
C11 C12 1.381(13) . ?
C12 C13 1.389(13) . ?
C13 C14 1.398(13) . ?
C15 C16 1.402(14) . ?
C17 C18 1.350(15) . ?
C19 C20 1.334(14) . ?
C21 C22 1.400(13) . ?
C23 C24 1.372(12) . ?
C24 C25 1.379(12) . ?
C25 C26 1.386(11) . ?
C26 C27 1.374(11) . ?
C28 C29 1.395(12) . ?
C29 C30 1.389(12) . ?
C30 C31 1.391(12) . ?
C31 C32 1.400(13) . ?
C33 C34 1.407(13) . ?
C35 C36 1.333(14) . ?
C37 C37' 0.69(3) . ?
C38 C39 1.506(9) . ?
C39 C40 1.524(9) . ?
C40 C41 1.514(9) . ?
C41 C42 1.501(9) . ?
C42 C43 1.507(9) . ?
C44 C45 1.478(9) . ?
C45 C46 1.494(9) . ?
C46 C47 1.506(9) . ?
C47 C48 1.488(9) . ?
C48 C49 1.498(9) . ?
